data_2208378
loop_
_publ_author_name
'Yang, Tian-She'
'Pu, Shou-Zhi'
'Luo, Fu-Sheng'
'Xu, Jing-Kun'

_publ_section_title
;1,2-Bis(2-ethyl-5-hydroxymethyl-3-thienyl)-3,3,4,4,5,5-hexafluorocyclopent-1-ene,
 a new photochromic diarylethene compound
;
_journal_coeditor_code LH6587
_journal_issue 3
_journal_name_full 'Acta Crystallographica Section E'
_journal_page_first o1136
_journal_page_last o1138
_journal_paper_doi 10.1107/S160053680600540X
_journal_volume 62
_journal_year 2006
_chemical_formula_iupac 'C19 H18 F6 O2 S2'
_chemical_formula_moiety 'C19 H18 F6 O2 S2'
_chemical_formula_sum 'C19 H18 F6 O2 S2'
_chemical_formula_weight 456.45
_chemical_melting_point 399
_chemical_name_systematic
;
1,2-Bis(2-ethyl-5-hydroxymethyl-3-thienyl)-3,3,4,4,5,5-
hexafluorocyclopent-1-ene
;
_space_group_IT_number 14
_symmetry_cell_setting monoclinic
_symmetry_space_group_name_Hall '-P 2ybc'
_symmetry_space_group_name_H-M 'P 1 21/c 1'
_atom_sites_solution_hydrogens geom
_atom_sites_solution_primary direct
_atom_sites_solution_secondary difmap
_audit_creation_method SHELXL-97
_cell_angle_alpha 90.00
_cell_angle_beta 101.588(3)
_cell_angle_gamma 90.00
_cell_formula_units_Z 4
_cell_length_a 12.902(2)
_cell_length_b 8.6229(14)
_cell_length_c 18.972(3)
_cell_measurement_reflns_used 3152
_cell_measurement_temperature 294(2)
_cell_measurement_theta_max 24.07
_cell_measurement_theta_min 2.45
_cell_volume 2067.7(6)
_computing_cell_refinement 'SAINT (Bruker, 1997)'
_computing_data_collection 'SMART (Bruker, 1997)'
_computing_data_reduction SAINT
_computing_molecular_graphics 'SHELXTL (Bruker, 1997)'
_computing_publication_material SHELXTL
_computing_structure_refinement 'SHELXL97 (Sheldrick, 1997)'
_computing_structure_solution 'SHELXS97 (Sheldrick, 1997)'
_diffrn_ambient_temperature 294(2)
_diffrn_measured_fraction_theta_full 0.998
_diffrn_measured_fraction_theta_max 0.998
_diffrn_measurement_device_type 'Bruker SMART 1000 CCD area-detector'
_diffrn_measurement_method '\f and \w'
_diffrn_radiation_monochromator graphite
_diffrn_radiation_source 'fine-focus sealed tube'
_diffrn_radiation_type MoK\a
_diffrn_radiation_wavelength 0.71073
_diffrn_reflns_av_R_equivalents 0.0282
_diffrn_reflns_av_sigmaI/netI 0.0373
_diffrn_reflns_limit_h_max 16
_diffrn_reflns_limit_h_min -14
_diffrn_reflns_limit_k_max 10
_diffrn_reflns_limit_k_min -8
_diffrn_reflns_limit_l_max 23
_diffrn_reflns_limit_l_min -23
_diffrn_reflns_number 11247
_diffrn_reflns_theta_full 26.38
_diffrn_reflns_theta_max 26.38
_diffrn_reflns_theta_min 1.61
_diffrn_standards_decay_% 0
_diffrn_standards_interval_count 0
_diffrn_standards_number 0
_exptl_absorpt_coefficient_mu 0.323
_exptl_absorpt_correction_T_max 0.9442
_exptl_absorpt_correction_T_min 0.9324
_exptl_absorpt_correction_type multi-scan
_exptl_absorpt_process_details '(SADABS; Sheldrick, 1996)'
_exptl_crystal_colour colorless
_exptl_crystal_density_diffrn 1.466
_exptl_crystal_density_method 'not measured'
_exptl_crystal_description prism
_exptl_crystal_F_000 936
_exptl_crystal_size_max 0.22
_exptl_crystal_size_mid 0.20
_exptl_crystal_size_min 0.18
_refine_diff_density_max 0.434
_refine_diff_density_min -0.338
_refine_ls_extinction_method none
_refine_ls_goodness_of_fit_ref 1.021
_refine_ls_hydrogen_treatment constr
_refine_ls_matrix_type full
_refine_ls_number_parameters 288
_refine_ls_number_reflns 4208
_refine_ls_number_restraints 28
_refine_ls_restrained_S_all 1.050
_refine_ls_R_factor_all 0.0921
_refine_ls_R_factor_gt 0.0506
_refine_ls_shift/su_max 0.001
_refine_ls_shift/su_mean 0.000
_refine_ls_structure_factor_coef Fsqd
_refine_ls_weighting_details 'calc w=1/[\s^2^(Fo^2^)+(0.0723P)^2^+1.0406P] where P=(Fo^2^+2Fc^2^)/3'
_refine_ls_weighting_scheme calc
_refine_ls_wR_factor_gt 0.1315
_refine_ls_wR_factor_ref 0.1574
_reflns_number_gt 2538
_reflns_number_total 4208
_reflns_threshold_expression I>2\s(I)
_cod_data_source_file lh6587.cif
_cod_data_source_block Ia
_cod_depositor_comments
;
The following automatic conversions were performed:
'_symmetry_cell_setting' value 'Monoclinic' changed to 'monoclinic'
according to '/home/saulius/struct/CIF-dictionaries/cif_core.dic'
dictionary named 'cif_core.dic' version 2.4.1 from 2010-06-29.

Automatic conversion script
Id: cif_fix_enum 1527 2010-12-29 10:47:43Z saulius 

The following automatic conversions were performed:

'_symmetry_cell_setting' value 'Monoclinic' changed to 'monoclinic'
according to /home/saulius/struct/CIF-dictionaries/cif_core.dic
dictionary named 'cif_core.dic' version 2.4.1 from 2010-06-29.

Automatic conversion script
Id: cif_fix_values 1715 2011-07-08 13:25:40Z adriana 
;
_cod_original_sg_symbol_H-M 'P 21/c'
_cod_database_code 2208378
_cod_database_fobs_code 2208378

loop_
_symmetry_equiv_pos_as_xyz
'x, y, z'
'-x, y+1/2, -z+1/2'
'-x, -y, -z'
'x, -y-1/2, z-1/2'

loop_
_atom_site_type_symbol
_atom_site_label
_atom_site_fract_x
_atom_site_fract_y
_atom_site_fract_z
_atom_site_U_iso_or_equiv
_atom_site_adp_type
_atom_site_calc_flag
_atom_site_refinement_flags
_atom_site_occupancy
_atom_site_disorder_assembly
_atom_site_disorder_group
S S1 0.42994(6) 0.36837(12) 0.55806(4) 0.0630(3) Uani d . 1 A .
S S2 0.29649(8) 0.65954(11) 0.28693(5) 0.0682(3) Uani d . 1 B .
O O1 0.4200(2) 0.3889(3) 0.72526(13) 0.0705(7) Uani d . 1 . .
H H1 0.469(3) 0.436(5) 0.751(2) 0.089(14) Uiso d . 1 . .
O O2 0.43077(18) 0.4266(3) 0.19092(12) 0.0612(6) Uani d . 1 . .
H H2A 0.434(4) 0.332(6) 0.205(2) 0.099(17) Uiso d . 1 . .
C C1 0.3611(3) 0.4963(5) 0.67693(17) 0.0736(10) Uani d . 1 . .
H H1A 0.4021 0.5904 0.6762 0.088 Uiso calc R 1 . .
H H1B 0.2967 0.5230 0.6932 0.088 Uiso calc R 1 . .
C C2 0.3335(3) 0.4298(4) 0.60240(16) 0.0567(8) Uani d . 1 . .
C C3 0.2367(3) 0.4112(4) 0.56102(16) 0.0550(8) Uani d . 1 . .
H H3A 0.1746 0.4357 0.5764 0.066 Uiso calc R 1 . .
C C4 0.2382(2) 0.3506(4) 0.49141(15) 0.0472(7) Uani d . 1 A .
C C5 0.3386(2) 0.3206(4) 0.48194(15) 0.0528(8) Uani d . 1 . .
C C6 0.3740(3) 0.2535(6) 0.41797(19) 0.0793(12) Uani d PD 0.80 A 1
H H6A 0.3199 0.1824 0.3941 0.095 Uiso calc PR 0.80 A 1
H H6B 0.3790 0.3369 0.3845 0.095 Uiso calc PR 0.80 A 1
C C7 0.4758(4) 0.1707(8) 0.4333(3) 0.1006(19) Uani d PDU 0.80 A 1
H H7A 0.4916 0.1321 0.3892 0.151 Uiso calc PR 0.80 A 1
H H7B 0.4715 0.0856 0.4652 0.151 Uiso calc PR 0.80 A 1
H H7C 0.5307 0.2405 0.4556 0.151 Uiso calc PR 0.80 A 1
C C6' 0.3740(3) 0.2535(6) 0.41797(19) 0.0793(12) Uani d PD 0.20 A 2
H H6'A 0.3194 0.2847 0.3775 0.095 Uiso calc PR 0.20 A 2
H H6'B 0.3650 0.1426 0.4228 0.095 Uiso calc PR 0.20 A 2
C C7' 0.4750(14) 0.268(4) 0.3903(14) 0.120(9) Uani d PDU 0.20 A 2
H H7'A 0.4677 0.2143 0.3453 0.180 Uiso calc PR 0.20 A 2
H H7'B 0.5322 0.2237 0.4246 0.180 Uiso calc PR 0.20 A 2
H H7'C 0.4894 0.3757 0.3835 0.180 Uiso calc PR 0.20 A 2
C C8 0.3234(3) 0.4729(4) 0.17112(16) 0.0593(8) Uani d . 1 . .
H H8A 0.2844 0.3947 0.1398 0.071 Uiso calc R 1 . .
H H8B 0.3194 0.5691 0.1442 0.071 Uiso calc R 1 . .
C C9 0.2723(2) 0.4956(4) 0.23451(15) 0.0527(8) Uani d . 1 . .
C C10 0.2087(2) 0.3975(4) 0.26192(15) 0.0518(8) Uani d . 1 . .
H H10A 0.1858 0.3029 0.2408 0.062 Uiso calc R 1 . .
C C11 0.1803(2) 0.4528(4) 0.32620(15) 0.0492(7) Uani d . 1 A .
C C12 0.2216(3) 0.5949(4) 0.34633(17) 0.0587(8) Uani d . 1 . .
C C13 0.2054(5) 0.6936(5) 0.4079(3) 0.1038(16) Uani d PD 0.65 B 1
H H13A 0.1313 0.6884 0.4109 0.125 Uiso calc PR 0.65 B 1
H H13B 0.2460 0.6497 0.4519 0.125 Uiso calc PR 0.65 B 1
C C14 0.2352(8) 0.8595(8) 0.4042(5) 0.125(3) Uani d PDU 0.65 B 1
H H14A 0.2198 0.9138 0.4450 0.188 Uiso calc PR 0.65 B 1
H H14B 0.1957 0.9048 0.3608 0.188 Uiso calc PR 0.65 B 1
H H14C 0.3095 0.8671 0.4044 0.188 Uiso calc PR 0.65 B 1
C C13' 0.2054(5) 0.6936(5) 0.4079(3) 0.1038(16) Uani d PD 0.35 B 2
H H13C 0.1515 0.7688 0.3879 0.125 Uiso calc PR 0.35 B 2
H H13D 0.1739 0.6266 0.4389 0.125 Uiso calc PR 0.35 B 2
C C14' 0.2876(10) 0.780(2) 0.4547(8) 0.116(5) Uani d PDU 0.35 B 2
H H14D 0.2577 0.8347 0.4897 0.173 Uiso calc PR 0.35 B 2
H H14E 0.3190 0.8519 0.4267 0.173 Uiso calc PR 0.35 B 2
H H14F 0.3407 0.7090 0.4787 0.173 Uiso calc PR 0.35 B 2
C C15 0.1413(2) 0.3212(4) 0.43753(16) 0.0506(7) Uani d . 1 . .
C C16 0.0517(3) 0.2370(5) 0.45942(19) 0.0733(11) Uani d . 1 A .
C C17 -0.0242(3) 0.1983(6) 0.3890(2) 0.0756(11) Uani d . 1 . .
C C18 0.0087(3) 0.3049(5) 0.33396(19) 0.0720(10) Uani d . 1 A .
C C19 0.1173(2) 0.3615(4) 0.36814(16) 0.0512(7) Uani d . 1 A .
F F1 0.0011(2) 0.3259(4) 0.50087(15) 0.1194(11) Uani d . 1 . .
F F2 0.0842(2) 0.1098(4) 0.49826(14) 0.1186(11) Uani d . 1 . .
F F3 -0.0117(2) 0.0511(4) 0.37151(14) 0.1183(10) Uani d . 1 A .
F F4 -0.12570(18) 0.2148(4) 0.39389(15) 0.1208(10) Uani d . 1 A .
F F5 -0.06054(18) 0.4274(4) 0.32114(15) 0.1153(10) Uani d . 1 . .
F F6 0.0024(2) 0.2376(4) 0.27063(12) 0.1200(11) Uani d . 1 . .

loop_
_atom_site_aniso_label
_atom_site_aniso_U_11
_atom_site_aniso_U_22
_atom_site_aniso_U_33
_atom_site_aniso_U_12
_atom_site_aniso_U_13
_atom_site_aniso_U_23
S1 0.0531(5) 0.0866(7) 0.0474(4) 0.0017(4) 0.0053(3) -0.0056(4)
S2 0.0891(7) 0.0565(5) 0.0651(5) -0.0137(5) 0.0301(5) 0.0037(4)
O1 0.0821(18) 0.0699(17) 0.0514(13) -0.0092(14) -0.0064(12) -0.0052(12)
O2 0.0564(14) 0.0682(17) 0.0606(14) -0.0063(12) 0.0154(10) -0.0018(12)
C1 0.082(2) 0.081(3) 0.0522(19) 0.011(2) 0.0002(17) -0.0153(18)
C2 0.065(2) 0.058(2) 0.0458(16) 0.0060(16) 0.0099(15) -0.0047(15)
C3 0.0566(19) 0.065(2) 0.0456(16) 0.0064(16) 0.0159(14) -0.0019(15)
C4 0.0491(17) 0.0530(18) 0.0410(15) -0.0045(14) 0.0125(12) 0.0019(13)
C5 0.0532(18) 0.064(2) 0.0422(16) -0.0030(15) 0.0111(13) -0.0023(14)
C6 0.062(2) 0.121(4) 0.056(2) 0.014(2) 0.0145(17) -0.017(2)
C7 0.096(4) 0.127(5) 0.081(3) 0.037(4) 0.021(3) -0.022(3)
C6' 0.062(2) 0.121(4) 0.056(2) 0.014(2) 0.0145(17) -0.017(2)
C7' 0.121(12) 0.118(12) 0.114(12) -0.008(9) 0.005(9) 0.000(9)
C8 0.060(2) 0.073(2) 0.0435(16) -0.0050(17) 0.0081(14) 0.0076(15)
C9 0.0532(18) 0.062(2) 0.0416(15) -0.0007(15) 0.0069(13) 0.0082(14)
C10 0.0496(17) 0.062(2) 0.0419(15) -0.0052(15) 0.0042(13) 0.0013(14)
C11 0.0460(16) 0.0556(19) 0.0456(16) -0.0028(14) 0.0085(13) 0.0042(14)
C12 0.072(2) 0.054(2) 0.0556(18) -0.0023(17) 0.0254(16) 0.0030(15)
C13 0.172(5) 0.064(3) 0.095(3) -0.018(3) 0.073(3) -0.021(2)
C14 0.175(7) 0.087(5) 0.121(6) 0.011(5) 0.045(5) -0.030(4)
C13' 0.172(5) 0.064(3) 0.095(3) -0.018(3) 0.073(3) -0.021(2)
C14' 0.114(8) 0.131(9) 0.107(8) 0.006(7) 0.033(7) -0.014(7)
C15 0.0453(16) 0.0593(19) 0.0497(17) -0.0062(14) 0.0156(13) -0.0023(14)
C16 0.067(2) 0.095(3) 0.061(2) -0.025(2) 0.0204(18) 0.005(2)
C17 0.057(2) 0.097(3) 0.075(2) -0.033(2) 0.0172(18) -0.005(2)
C18 0.051(2) 0.102(3) 0.062(2) -0.012(2) 0.0065(16) -0.003(2)
C19 0.0444(16) 0.061(2) 0.0494(17) -0.0084(15) 0.0129(13) -0.0036(15)
F1 0.0806(15) 0.198(3) 0.0947(16) -0.0471(18) 0.0534(13) -0.0487(19)
F2 0.113(2) 0.133(2) 0.1015(18) -0.0593(18) 0.0011(15) 0.0506(17)
F3 0.148(2) 0.098(2) 0.1033(19) -0.0436(19) 0.0105(17) -0.0141(16)
F4 0.0587(14) 0.198(3) 0.1078(19) -0.0358(17) 0.0229(12) 0.005(2)
F5 0.0599(14) 0.144(3) 0.133(2) -0.0030(15) -0.0018(13) 0.040(2)
F6 0.0988(17) 0.196(3) 0.0650(14) -0.0768(19) 0.0166(13) -0.0351(17)

loop_
_atom_type_symbol
_atom_type_description
_atom_type_scat_dispersion_real
_atom_type_scat_dispersion_imag
_atom_type_scat_source
C C 0.0033 0.0016 'International Tables Vol C Tables 4.2.6.8 and 6.1.1.4'
H H 0.0000 0.0000 'International Tables Vol C Tables 4.2.6.8 and 6.1.1.4'
O O 0.0106 0.0060 'International Tables Vol C Tables 4.2.6.8 and 6.1.1.4'
F F 0.0171 0.0103 'International Tables Vol C Tables 4.2.6.8 and 6.1.1.4'
S S 0.1246 0.1234 'International Tables Vol C Tables 4.2.6.8 and 6.1.1.4'

loop_
_geom_angle_atom_site_label_1
_geom_angle_atom_site_label_2
_geom_angle_atom_site_label_3
_geom_angle
C2 S1 C5 92.50(15)
C12 S2 C9 92.98(15)
C1 O1 H1 108(3)
C8 O2 H2A 110(3)
O1 C1 C2 110.8(3)
O1 C1 H1A 109.5
C2 C1 H1A 109.5
O1 C1 H1B 109.5
C2 C1 H1B 109.5
H1A C1 H1B 108.1
C3 C2 C1 127.8(3)
C3 C2 S1 110.9(2)
C1 C2 S1 121.4(3)
C2 C3 C4 113.7(3)
C2 C3 H3A 123.2
C4 C3 H3A 123.2
C5 C4 C3 112.4(3)
C5 C4 C15 124.9(3)
C3 C4 C15 122.8(3)
C4 C5 C6 129.1(3)
C4 C5 S1 110.6(2)
C6 C5 S1 120.3(2)
C7 C6 C5 115.6(3)
C7 C6 H6A 108.4
C5 C6 H6A 108.4
C7 C6 H6B 108.4
C5 C6 H6B 108.4
H6A C6 H6B 107.4
C6 C7 H7A 109.5
C6 C7 H7B 109.5
H7A C7 H7B 109.5
C6 C7 H7C 109.5
H7A C7 H7C 109.5
H7B C7 H7C 109.5
H7'A C7' H7'B 109.5
H7'A C7' H7'C 109.5
H7'B C7' H7'C 109.5
O2 C8 C9 112.9(2)
O2 C8 H8A 109.0
C9 C8 H8A 109.0
O2 C8 H8B 109.0
C9 C8 H8B 109.0
H8A C8 H8B 107.8
C10 C9 C8 128.8(3)
C10 C9 S2 110.2(2)
C8 C9 S2 120.9(2)
C9 C10 C11 113.6(3)
C9 C10 H10A 123.2
C11 C10 H10A 123.2
C12 C11 C10 112.8(3)
C12 C11 C19 123.9(3)
C10 C11 C19 123.2(3)
C11 C12 C13 128.6(3)
C11 C12 S2 110.4(2)
C13 C12 S2 120.9(3)
C14 C13 C12 115.7(4)
C14 C13 H13A 108.4
C12 C13 H13A 108.4
C14 C13 H13B 108.4
C12 C13 H13B 108.4
H13A C13 H13B 107.4
C13 C14 H14A 109.5
C13 C14 H14B 109.5
H14A C14 H14B 109.5
C13 C14 H14C 109.5
H14A C14 H14C 109.5
H14B C14 H14C 109.5
H14D C14' H14E 109.5
H14D C14' H14F 109.5
H14E C14' H14F 109.5
C19 C15 C4 129.6(3)
C19 C15 C16 111.2(3)
C4 C15 C16 119.2(3)
F2 C16 F1 106.1(3)
F2 C16 C15 112.1(3)
F1 C16 C15 112.2(3)
F2 C16 C17 112.1(4)
F1 C16 C17 109.4(3)
C15 C16 C17 105.1(3)
F3 C17 F4 106.8(3)
F3 C17 C18 110.0(3)
F4 C17 C18 113.4(4)
F3 C17 C16 109.8(4)
F4 C17 C16 112.4(3)
C18 C17 C16 104.5(3)
F6 C18 F5 104.9(3)
F6 C18 C19 114.7(3)
F5 C18 C19 110.1(3)
F6 C18 C17 112.7(4)
F5 C18 C17 109.0(3)
C19 C18 C17 105.4(3)
C15 C19 C11 128.8(3)
C15 C19 C18 110.6(3)
C11 C19 C18 120.5(3)

loop_
_geom_bond_atom_site_label_1
_geom_bond_atom_site_label_2
_geom_bond_distance
_geom_bond_publ_flag
S1 C2 1.720(3) y
S1 C5 1.720(3) y
S2 C12 1.718(3) y
S2 C9 1.721(3) y
O1 C1 1.413(4) y
O1 H1 0.82(4) ?
O2 C8 1.418(4) y
O2 H2A 0.85(5) ?
C1 C2 1.501(4) ?
C1 H1A 0.9700 ?
C1 H1B 0.9700 ?
C2 C3 1.344(4) ?
C3 C4 1.424(4) ?
C3 H3A 0.9300 ?
C4 C5 1.368(4) ?
C4 C15 1.469(4) ?
C5 C6 1.496(4) ?
C6 C7 1.472(5) ?
C6 H6A 0.9700 ?
C6 H6B 0.9700 ?
C7 H7A 0.9600 ?
C7 H7B 0.9600 ?
C7 H7C 0.9600 ?
C7' H7'A 0.9600 ?
C7' H7'B 0.9600 ?
C7' H7'C 0.9600 ?
C8 C9 1.496(4) ?
C8 H8A 0.9700 ?
C8 H8B 0.9700 ?
C9 C10 1.353(4) ?
C10 C11 1.425(4) ?
C10 H10A 0.9300 ?
C11 C12 1.360(4) ?
C11 C19 1.474(4) ?
C12 C13 1.493(5) ?
C13 C14 1.487(7) ?
C13 H13A 0.9700 ?
C13 H13B 0.9700 ?
C14 H14A 0.9600 ?
C14 H14B 0.9600 ?
C14 H14C 0.9600 ?
C14' H14D 0.9600 ?
C14' H14E 0.9600 ?
C14' H14F 0.9600 ?
C15 C19 1.337(4) y
C15 C16 1.493(4) y
C16 F2 1.341(5) ?
C16 F1 1.356(5) ?
C16 C17 1.526(5) y
C17 F3 1.330(5) ?
C17 F4 1.338(4) ?
C17 C18 1.515(5) y
C18 F6 1.322(4) ?
C18 F5 1.373(5) ?
C18 C19 1.502(5) y

loop_
_geom_hbond_atom_site_label_D
_geom_hbond_atom_site_label_H
_geom_hbond_atom_site_label_A
_geom_hbond_site_symmetry_A
_geom_hbond_distance_DH
_geom_hbond_distance_HA
_geom_hbond_distance_DA
_geom_hbond_angle_DHA
O1 H1 O2 3_666 0.82(4) 1.93(4) 2.745(4) 171(4)
O2 H2A O1 4_565 0.85(5) 1.96(5) 2.807(4) 170(4)

loop_
_geom_torsion_atom_site_label_1
_geom_torsion_atom_site_label_2
_geom_torsion_atom_site_label_3
_geom_torsion_atom_site_label_4
_geom_torsion
_geom_torsion_publ_flag
O1 C1 C2 C3 122.6(4) ?
O1 C1 C2 S1 -58.5(4) y
C5 S1 C2 C3 1.2(3) ?
C5 S1 C2 C1 -177.9(3) ?
C1 C2 C3 C4 177.4(3) ?
S1 C2 C3 C4 -1.6(4) ?
C2 C3 C4 C5 1.4(4) ?
C2 C3 C4 C15 -180.0(3) ?
C3 C4 C5 C6 178.4(4) ?
C15 C4 C5 C6 -0.2(6) ?
C3 C4 C5 S1 -0.4(3) ?
C15 C4 C5 S1 -179.1(3) ?
C2 S1 C5 C4 -0.4(3) ?
C2 S1 C5 C6 -179.4(3) ?
C4 C5 C6 C7 -153.1(5) y
S1 C5 C6 C7 25.6(6) ?
O2 C8 C9 C10 -99.2(4) ?
O2 C8 C9 S2 77.1(4) y
C12 S2 C9 C10 0.5(3) ?
C12 S2 C9 C8 -176.5(3) ?
C8 C9 C10 C11 175.7(3) ?
S2 C9 C10 C11 -0.9(3) ?
C9 C10 C11 C12 1.0(4) ?
C9 C10 C11 C19 -176.0(3) ?
C10 C11 C12 C13 176.6(4) ?
C19 C11 C12 C13 -6.4(6) ?
C10 C11 C12 S2 -0.6(4) ?
C19 C11 C12 S2 176.3(2) ?
C9 S2 C12 C11 0.1(3) ?
C9 S2 C12 C13 -177.4(4) ?
C11 C12 C13 C14 -163.2(6) y
S2 C12 C13 C14 13.8(8) ?
C5 C4 C15 C19 -50.0(5) ?
C3 C4 C15 C19 131.5(4) ?
C5 C4 C15 C16 131.3(4) ?
C3 C4 C15 C16 -47.2(5) ?
C19 C15 C16 F2 134.3(3) ?
C4 C15 C16 F2 -46.8(4) ?
C19 C15 C16 F1 -106.4(3) ?
C4 C15 C16 F1 72.4(4) ?
C19 C15 C16 C17 12.3(4) ?
C4 C15 C16 C17 -168.8(3) ?
F2 C16 C17 F3 -21.5(4) ?
F1 C16 C17 F3 -138.9(3) ?
C15 C16 C17 F3 100.5(4) ?
F2 C16 C17 F4 97.2(4) ?
F1 C16 C17 F4 -20.2(5) ?
C15 C16 C17 F4 -140.8(4) ?
F2 C16 C17 C18 -139.4(4) ?
F1 C16 C17 C18 103.2(4) ?
C15 C16 C17 C18 -17.4(4) ?
F3 C17 C18 F6 24.5(5) ?
F4 C17 C18 F6 -95.0(4) ?
C16 C17 C18 F6 142.3(4) ?
F3 C17 C18 F5 140.5(3) ?
F4 C17 C18 F5 21.1(5) ?
C16 C17 C18 F5 -101.7(4) ?
F3 C17 C18 C19 -101.3(4) ?
F4 C17 C18 C19 139.2(3) ?
C16 C17 C18 C19 16.5(4) ?
C4 C15 C19 C11 -2.5(6) ?
C16 C15 C19 C11 176.3(3) ?
C4 C15 C19 C18 179.6(3) ?
C16 C15 C19 C18 -1.7(4) ?
C12 C11 C19 C15 -52.8(5) ?
C10 C11 C19 C15 123.9(4) ?
C12 C11 C19 C18 125.0(4) ?
C10 C11 C19 C18 -58.3(4) ?
F6 C18 C19 C15 -134.3(4) ?
F5 C18 C19 C15 107.7(3) ?
C17 C18 C19 C15 -9.7(4) ?
F6 C18 C19 C11 47.6(5) ?
F5 C18 C19 C11 -70.4(4) ?
C17 C18 C19 C11 172.1(3) ?
